data_4330213
loop_
_publ_author_name
'Evgeny V. Tretyakov'
'Svyatoslav E. Tolstikov'
'Anastasiya O. Suvorova'
'Aleksey V. Polushkin'
'Galina V. Romanenko'
'Artem S. Bogomyakov'
'Sergey L. Veber'
'Matvey V. Fedin'
'Dmitry V. Stass'
'Edward Reijerse'
'Wolfgang Lubitz'
'Ekaterina M. Zueva'
'Victor I. Ovcharenko'

_publ_section_title
;
 Crucial Role of Paramagnetic Ligands for Magnetostructural Anomalies in
 "Breathing Crystals"
;
_journal_name_full 'Inorganic Chemistry'
_journal_page_first 9385
_journal_page_last 9394
_journal_paper_doi 10.1021/ic301149e
_journal_volume 51
_journal_year 2012
_chemical_formula_sum 'C26 H23 Cu1.5 F18 N3 O7'
_chemical_formula_weight 926.78
_chemical_name_systematic
; 
 ? 
;
_space_group_IT_number 2
_symmetry_cell_setting triclinic
_symmetry_space_group_name_Hall '-P 1'
_symmetry_space_group_name_H-M 'P -1'
_atom_sites_solution_hydrogens geom
_atom_sites_solution_primary direct
_atom_sites_solution_secondary difmap
_audit_creation_method SHELXL-97
_cell_angle_alpha 100.681(4)
_cell_angle_beta 108.580(4)
_cell_angle_gamma 108.631(4)
_cell_formula_units_Z 2
_cell_length_a 10.3959(6)
_cell_length_b 13.2986(8)
_cell_length_c 15.4302(9)
_cell_measurement_reflns_used 3896
_cell_measurement_temperature 240(2)
_cell_measurement_theta_max 21.79
_cell_measurement_theta_min 2.21
_cell_volume 1815.5(2)
_computing_cell_refinement 'Bruker SAINT'
_computing_data_collection 'Bruker APEX2'
_computing_data_reduction 'Bruker SAINT'
_computing_molecular_graphics 'Bruker SHELXTL'
_computing_publication_material 'Bruker SHELXTL'
_computing_structure_refinement 'SHELXL-97 (Sheldrick, 1997)'
_computing_structure_solution 'SHELXS-97 (Sheldrick, 1990)'
_diffrn_ambient_temperature 240(2)
_diffrn_measured_fraction_theta_full 0.986
_diffrn_measured_fraction_theta_max 0.986
_diffrn_measurement_device_type 'Bruker APEX-II CCD'
_diffrn_measurement_method '\f and \w scans'
_diffrn_radiation_monochromator graphite
_diffrn_radiation_source 'fine-focus sealed tube'
_diffrn_radiation_type MoK\a
_diffrn_radiation_wavelength 0.71073
_diffrn_reflns_av_R_equivalents 0.0643
_diffrn_reflns_av_sigmaI/netI 0.1532
_diffrn_reflns_limit_h_max 12
_diffrn_reflns_limit_h_min -13
_diffrn_reflns_limit_k_max 16
_diffrn_reflns_limit_k_min -17
_diffrn_reflns_limit_l_max 20
_diffrn_reflns_limit_l_min -18
_diffrn_reflns_number 30142
_diffrn_reflns_theta_full 28.15
_diffrn_reflns_theta_max 28.15
_diffrn_reflns_theta_min 1.47
_diffrn_standards_number 0
_exptl_absorpt_coefficient_mu 1.024
_exptl_absorpt_correction_T_max 0.6095
_exptl_absorpt_correction_T_min 0.5448
_exptl_absorpt_correction_type multi-scan
_exptl_crystal_colour green
_exptl_crystal_density_diffrn 1.695
_exptl_crystal_description plate
_exptl_crystal_F_000 923
_exptl_crystal_size_max 0.26
_exptl_crystal_size_mid 0.12
_exptl_crystal_size_min 0.06
_refine_diff_density_max 0.280
_refine_diff_density_min -0.252
_refine_diff_density_rms 0.046
_refine_ls_extinction_method none
_refine_ls_goodness_of_fit_ref 0.671
_refine_ls_hydrogen_treatment constr
_refine_ls_matrix_type full
_refine_ls_number_parameters 628
_refine_ls_number_reflns 8791
_refine_ls_number_restraints 0
_refine_ls_restrained_S_all 0.671
_refine_ls_R_factor_all 0.1344
_refine_ls_R_factor_gt 0.0338
_refine_ls_shift/su_max 0.004
_refine_ls_shift/su_mean 0.000
_refine_ls_structure_factor_coef Fsqd
_refine_ls_weighting_details 'calc w=1/[\s^2^(Fo^2^)+(0.0214P)^2^+0.0000P] where P=(Fo^2^+2Fc^2^)/3'
_refine_ls_weighting_scheme calc
_refine_ls_wR_factor_gt 0.0514
_refine_ls_wR_factor_ref 0.0643
_reflns_number_gt 3344
_reflns_number_total 8791
_reflns_threshold_expression >2sigma(I)
_cod_data_source_file ic301149e_si_002_29.cif
_cod_data_source_block 515s
_cod_original_cell_volume 1815.55(18)
_cod_original_formula_sum 'C26 H23 Cu1.50 F18 N3 O7'
_cod_database_code 4330213

loop_
_symmetry_equiv_pos_as_xyz
'x, y, z'
'-x, -y, -z'

loop_
_atom_site_label
_atom_site_type_symbol
_atom_site_fract_x
_atom_site_fract_y
_atom_site_fract_z
_atom_site_U_iso_or_equiv
_atom_site_adp_type
_atom_site_occupancy
_atom_site_symmetry_multiplicity
_atom_site_calc_flag
_atom_site_refinement_flags
Cu1 Cu -0.00438(3) -0.35861(3) -0.02823(2) 0.04529(11) Uani 1 1 d .
O1 O 0.09010(19) -0.41643(14) -0.10672(11) 0.0502(5) Uani 1 1 d .
C1 C 0.2600(5) -0.4175(5) -0.1765(4) 0.0754(11) Uani 1 1 d .
F1 F 0.1631(11) -0.4571(17) -0.2613(9) 0.183(10) Uani 0.50 1 d P
F2 F 0.381(2) -0.3564(16) -0.1776(13) 0.097(5) Uani 0.50 1 d P
F3 F 0.281(2) -0.5040(14) -0.1474(9) 0.167(7) Uani 0.50 1 d P
F1A F 0.1988(16) -0.3990(10) -0.2608(9) 0.133(6) Uani 0.50 1 d P
F2A F 0.401(2) -0.3796(15) -0.1527(15) 0.149(9) Uani 0.50 1 d P
F3A F 0.2077(12) -0.5208(9) -0.2004(9) 0.098(4) Uani 0.50 1 d P
C2 C 0.2137(3) -0.3583(3) -0.1044(2) 0.0513(8) Uani 1 1 d .
C3 C 0.3097(3) -0.2495(2) -0.0452(2) 0.0563(8) Uani 1 1 d .
H3A H 0.3969 -0.2140 -0.0534 0.068 Uiso 1 1 calc R
C4 C 0.2809(3) -0.1921(2) 0.02512(19) 0.0455(7) Uani 1 1 d .
C5 C 0.3957(4) -0.0763(3) 0.0924(3) 0.0601(9) Uani 1 1 d .
F4 F 0.5233(17) -0.0435(18) 0.0829(11) 0.088(4) Uani 0.50 1 d P
F5 F 0.3520(18) 0.0045(18) 0.082(2) 0.087(5) Uani 0.50 1 d P
F6 F 0.4285(17) -0.0708(14) 0.1848(10) 0.104(5) Uani 0.50 1 d P
F4A F 0.350(2) -0.0036(17) 0.057(2) 0.107(7) Uani 0.50 1 d P
F5A F 0.4040(15) -0.0590(12) 0.1779(9) 0.102(5) Uani 0.50 1 d P
F6A F 0.5279(14) -0.0592(18) 0.0940(12) 0.111(6) Uani 0.50 1 d P
O2 O 0.16798(18) -0.22345(13) 0.04413(11) 0.0476(5) Uani 1 1 d .
O3 O -0.0988(2) -0.28882(15) -0.14052(13) 0.0572(5) Uani 1 1 d .
C6 C -0.2858(8) -0.2706(5) -0.2614(4) 0.0835(13) Uani 1 1 d .
F7 F -0.3004(16) -0.1884(8) -0.2111(10) 0.122(6) Uani 0.50 1 d P
F8 F -0.4313(14) -0.3330(12) -0.3253(9) 0.121(4) Uani 0.50 1 d P
F9 F -0.210(3) -0.2350(19) -0.297(2) 0.159(10) Uani 0.50 1 d P
F7A F -0.3449(19) -0.2149(14) -0.2238(13) 0.171(8) Uani 0.50 1 d P
F8A F -0.3661(14) -0.3310(12) -0.3521(9) 0.127(4) Uani 0.50 1 d P
F9A F -0.167(4) -0.1960(19) -0.275(2) 0.122(5) Uani 0.50 1 d P
C7 C -0.2306(4) -0.3366(3) -0.1968(2) 0.0527(8) Uani 1 1 d .
C8 C -0.3350(3) -0.4391(2) -0.20505(19) 0.0548(8) Uani 1 1 d .
H8A H -0.4331 -0.4633 -0.2502 0.066 Uiso 1 1 calc R
C9 C -0.3040(3) -0.5065(2) -0.15174(19) 0.0449(7) Uani 1 1 d .
C10 C -0.4319(4) -0.6109(3) -0.1634(3) 0.0690(10) Uani 1 1 d .
F10 F -0.40543(19) -0.70176(15) -0.18289(15) 0.1008(7) Uani 1 1 d .
F11 F -0.5711(15) -0.6283(11) -0.2386(9) 0.081(3) Uani 0.50 1 d P
F12 F -0.458(2) -0.592(3) -0.0861(16) 0.108(7) Uani 0.50 1 d P
F11A F -0.5470(16) -0.6351(12) -0.2270(12) 0.134(5) Uani 0.50 1 d P
F12A F -0.448(2) -0.615(2) -0.0815(15) 0.100(6) Uani 0.50 1 d P
O4 O -0.18067(18) -0.49613(13) -0.09143(12) 0.0474(5) Uani 1 1 d .
Cu2 Cu 0.5000 0.0000 0.5000 0.04491(14) Uani 1 2 d S
O5 O 0.57323(18) 0.08081(13) 0.41948(11) 0.0456(5) Uani 1 1 d .
C11 C 0.7249(5) 0.1556(3) 0.3433(3) 0.0614(9) Uani 1 1 d .
F13 F 0.6295(18) 0.1926(17) 0.3027(13) 0.112(6) Uani 0.50 1 d P
F14 F 0.765(2) 0.1159(17) 0.2723(12) 0.089(5) Uani 0.50 1 d P
F15 F 0.8459(17) 0.2558(17) 0.4202(13) 0.099(3) Uani 0.50 1 d P
F13A F 0.805(2) 0.2395(18) 0.3953(14) 0.134(6) Uani 0.50 1 d P
F14A F 0.6143(18) 0.1662(16) 0.2824(12) 0.083(4) Uani 0.50 1 d P
F15A F 0.8036(19) 0.1302(17) 0.3029(13) 0.100(6) Uani 0.50 1 d P
C12 C 0.6714(3) 0.0710(2) 0.39320(18) 0.0449(7) Uani 1 1 d .
C13 C 0.7396(3) -0.0024(2) 0.40705(19) 0.0521(8) Uani 1 1 d .
H13A H 0.8087 -0.0037 0.3801 0.063 Uiso 1 1 calc R
C14 C 0.7089(3) -0.0732(2) 0.45910(19) 0.0436(7) Uani 1 1 d .
C15 C 0.7936(4) -0.1479(3) 0.4746(2) 0.0618(9) Uani 1 1 d .
F16 F 0.88391(18) -0.11749(15) 0.56629(13) 0.0831(6) Uani 1 1 d .
F17 F 0.7011(2) -0.25303(16) 0.45302(15) 0.1072(7) Uani 1 1 d .
F18 F 0.8738(2) -0.14876(17) 0.42436(14) 0.1057(7) Uani 1 1 d .
O6 O 0.62201(18) -0.08423(14) 0.50043(12) 0.0455(5) Uani 1 1 d .
O1A O -0.08843(17) -0.32916(14) 0.06381(12) 0.0438(5) Uani 1 1 d .
N2A N -0.0324(2) -0.23475(18) 0.13221(15) 0.0406(5) Uani 1 1 d .
C3A C -0.1056(3) -0.1543(2) 0.11882(19) 0.0492(7) Uani 1 1 d .
C4A C -0.1294(3) -0.1144(3) 0.2085(2) 0.0866(11) Uani 1 1 d .
H4AA H -0.1928 -0.1781 0.2190 0.130 Uiso 1 1 calc R
H4AB H -0.1762 -0.0624 0.2002 0.130 Uiso 1 1 calc R
H4AC H -0.0344 -0.0773 0.2636 0.130 Uiso 1 1 calc R
C5A C -0.2552(3) -0.2157(2) 0.03340(19) 0.0786(10) Uani 1 1 d .
H5AA H -0.3188 -0.2757 0.0476 0.118 Uiso 1 1 calc R
H5AB H -0.2413 -0.2468 -0.0233 0.118 Uiso 1 1 calc R
H5AC H -0.3011 -0.1638 0.0213 0.118 Uiso 1 1 calc R
C6A C -0.0064(3) -0.0597(2) 0.0976(2) 0.0910(11) Uani 1 1 d .
H6AA H 0.0891 -0.0209 0.1523 0.136 Uiso 1 1 calc R
H6AB H -0.0524 -0.0077 0.0863 0.136 Uiso 1 1 calc R
H6AC H 0.0077 -0.0899 0.0408 0.136 Uiso 1 1 calc R
C7A C 0.0862(3) -0.2186(2) 0.21602(18) 0.0385(7) Uani 1 1 d .
C8A C 0.1933(3) -0.1212(2) 0.29134(19) 0.0485(7) Uani 1 1 d .
H8AA H 0.1983 -0.0487 0.2948 0.058 Uiso 1 1 calc R
N9A N 0.2862(2) -0.14501(18) 0.35695(15) 0.0479(6) Uani 1 1 d .
N10A N 0.2385(2) -0.25778(19) 0.32449(15) 0.0468(6) Uani 1 1 d .
C11A C 0.3121(3) -0.3147(2) 0.38251(19) 0.0605(8) Uani 1 1 d .
H11A H 0.3830 -0.2606 0.4460 0.073 Uiso 1 1 calc R
H11B H 0.3682 -0.3424 0.3512 0.073 Uiso 1 1 calc R
C12A C 0.2059(3) -0.4103(2) 0.3957(2) 0.0784(10) Uani 1 1 d .
H12A H 0.1447 -0.4696 0.3333 0.094 Uiso 1 1 calc R
H12B H 0.1397 -0.3852 0.4181 0.094 Uiso 1 1 calc R
C13A C 0.2842(4) -0.4576(3) 0.4676(3) 0.1045(13) Uani 1 1 d .
H13B H 0.3447 -0.4875 0.4426 0.125 Uiso 1 1 calc R
H13C H 0.3515 -0.3966 0.5282 0.125 Uiso 1 1 calc R
C14A C 0.1823(5) -0.5467(4) 0.4879(3) 0.175(2) Uani 1 1 d .
H14A H 0.2393 -0.5726 0.5347 0.263 Uiso 1 1 calc R
H14B H 0.1174 -0.6086 0.4288 0.263 Uiso 1 1 calc R
H14C H 0.1230 -0.5175 0.5137 0.263 Uiso 1 1 calc R
C15A C 0.1205(3) -0.3038(2) 0.24037(19) 0.0463(7) Uani 1 1 d .
H15A H 0.0701 -0.3804 0.2044 0.056 Uiso 1 1 calc R

loop_
_atom_site_aniso_label
_atom_site_aniso_U_11
_atom_site_aniso_U_22
_atom_site_aniso_U_33
_atom_site_aniso_U_23
_atom_site_aniso_U_13
_atom_site_aniso_U_12
Cu1 0.0371(2) 0.0442(2) 0.0448(2) 0.00540(18) 0.01415(17) 0.01212(17)
O1 0.0427(12) 0.0500(13) 0.0496(12) 0.0028(10) 0.0187(10) 0.0160(10)
C1 0.063(3) 0.073(4) 0.082(4) 0.002(3) 0.042(3) 0.017(3)
F1 0.070(4) 0.29(2) 0.084(10) -0.084(11) 0.022(6) 0.030(10)
F2 0.095(13) 0.091(5) 0.122(8) 0.015(5) 0.088(9) 0.024(7)
F3 0.296(18) 0.158(12) 0.203(12) 0.096(11) 0.192(12) 0.168(14)
F1A 0.212(17) 0.131(7) 0.078(9) 0.034(7) 0.086(10) 0.070(9)
F2A 0.050(5) 0.158(18) 0.168(13) -0.063(9) 0.044(6) 0.021(9)
F3A 0.122(8) 0.056(4) 0.124(10) 0.001(6) 0.088(7) 0.024(4)
C2 0.046(2) 0.062(2) 0.0452(19) 0.0093(18) 0.0178(17) 0.0266(18)
C3 0.0425(18) 0.056(2) 0.061(2) 0.0055(18) 0.0268(16) 0.0097(17)
C4 0.0373(18) 0.0420(19) 0.0461(19) 0.0101(16) 0.0104(15) 0.0112(16)
C5 0.051(3) 0.051(3) 0.072(3) 0.011(2) 0.030(2) 0.013(2)
F4 0.078(8) 0.068(6) 0.084(6) -0.003(5) 0.044(5) -0.006(5)
F5 0.073(6) 0.053(5) 0.104(10) -0.002(5) 0.010(5) 0.028(4)
F6 0.107(7) 0.088(6) 0.052(7) 0.019(5) -0.007(5) 0.001(5)
F4A 0.128(9) 0.040(6) 0.134(16) 0.022(8) 0.051(8) 0.017(5)
F5A 0.089(6) 0.074(7) 0.072(9) -0.032(6) 0.049(7) -0.038(5)
F6A 0.027(5) 0.085(8) 0.164(12) -0.024(7) 0.032(5) -0.003(4)
O2 0.0382(11) 0.0417(12) 0.0502(12) 0.0013(10) 0.0171(10) 0.0092(10)
O3 0.0497(13) 0.0529(13) 0.0590(13) 0.0188(11) 0.0165(11) 0.0136(11)
C6 0.094(4) 0.075(4) 0.064(4) 0.023(3) 0.011(3) 0.033(3)
F7 0.147(8) 0.050(4) 0.117(8) 0.011(4) -0.009(7) 0.049(5)
F8 0.104(7) 0.104(6) 0.093(9) 0.047(6) -0.028(5) 0.025(5)
F9 0.15(2) 0.22(3) 0.16(2) 0.15(2) 0.08(2) 0.08(2)
F7A 0.199(14) 0.245(18) 0.232(19) 0.159(15) 0.138(14) 0.190(14)
F8A 0.146(13) 0.104(5) 0.060(5) 0.033(4) -0.018(5) 0.019(8)
F9A 0.125(11) 0.103(6) 0.114(6) 0.080(6) 0.026(7) 0.015(5)
C7 0.063(2) 0.059(2) 0.0414(19) 0.0166(18) 0.0191(17) 0.033(2)
C8 0.0425(19) 0.051(2) 0.053(2) 0.0074(17) 0.0067(15) 0.0151(17)
C9 0.0409(18) 0.0405(18) 0.0438(19) 0.0029(16) 0.0186(15) 0.0096(16)
C10 0.048(2) 0.062(3) 0.080(3) 0.014(3) 0.022(2) 0.010(2)
F10 0.0784(14) 0.0528(13) 0.150(2) 0.0235(13) 0.0407(13) 0.0117(11)
F11 0.032(4) 0.078(5) 0.091(5) 0.004(5) -0.002(4) 0.011(3)
F12 0.115(9) 0.096(8) 0.138(12) 0.040(6) 0.097(10) 0.026(5)
F11A 0.034(5) 0.114(7) 0.181(9) 0.085(6) -0.025(5) -0.011(5)
F12A 0.067(6) 0.110(13) 0.097(8) 0.044(7) 0.034(6) -0.003(6)
O4 0.0396(11) 0.0416(12) 0.0464(12) 0.0063(10) 0.0097(10) 0.0108(10)
Cu2 0.0406(3) 0.0488(3) 0.0508(3) 0.0157(3) 0.0213(2) 0.0221(3)
O5 0.0423(11) 0.0478(12) 0.0515(12) 0.0160(10) 0.0217(10) 0.0216(10)
C11 0.055(3) 0.056(3) 0.065(3) 0.012(3) 0.029(3) 0.012(2)
F13 0.109(12) 0.133(14) 0.190(16) 0.123(12) 0.101(12) 0.085(10)
F14 0.137(10) 0.083(5) 0.065(6) 0.031(4) 0.061(6) 0.043(5)
F15 0.076(5) 0.060(6) 0.069(9) -0.006(6) 0.005(6) -0.046(5)
F13A 0.134(13) 0.072(6) 0.056(7) -0.006(5) -0.010(7) -0.067(8)
F14A 0.072(7) 0.069(5) 0.083(4) 0.041(4) 0.007(4) 0.013(4)
F15A 0.125(9) 0.150(13) 0.126(14) 0.098(12) 0.105(12) 0.094(10)
C12 0.0361(17) 0.0455(19) 0.0385(17) 0.0061(15) 0.0100(14) 0.0080(15)
C13 0.0474(18) 0.067(2) 0.058(2) 0.0231(18) 0.0298(16) 0.0330(17)
C14 0.0364(17) 0.0453(19) 0.0419(18) 0.0032(15) 0.0081(14) 0.0215(15)
C15 0.059(2) 0.070(3) 0.066(3) 0.019(2) 0.026(2) 0.038(2)
F16 0.0756(12) 0.1190(16) 0.0703(13) 0.0353(12) 0.0208(11) 0.0642(12)
F17 0.0859(14) 0.0618(13) 0.166(2) 0.0208(14) 0.0330(14) 0.0469(12)
F18 0.1387(17) 0.167(2) 0.1131(16) 0.0782(15) 0.0904(15) 0.1285(17)
O6 0.0425(11) 0.0488(12) 0.0527(12) 0.0152(10) 0.0217(10) 0.0258(10)
O1A 0.0372(10) 0.0416(12) 0.0406(11) 0.0034(10) 0.0120(9) 0.0108(9)
N2A 0.0396(14) 0.0431(15) 0.0340(14) 0.0072(12) 0.0131(12) 0.0151(12)
C3A 0.0469(18) 0.056(2) 0.0460(19) 0.0104(16) 0.0170(15) 0.0277(17)
C4A 0.097(3) 0.121(3) 0.059(2) 0.011(2) 0.031(2) 0.076(2)
C5A 0.061(2) 0.100(3) 0.066(2) 0.009(2) 0.0088(18) 0.048(2)
C6A 0.089(3) 0.078(3) 0.136(3) 0.063(2) 0.049(2) 0.051(2)
C7A 0.0390(17) 0.0387(18) 0.0338(17) 0.0068(15) 0.0132(14) 0.0150(15)
C8A 0.0528(19) 0.0386(18) 0.0460(19) 0.0103(16) 0.0117(16) 0.0190(16)
N9A 0.0497(15) 0.0348(15) 0.0448(15) 0.0056(13) 0.0082(12) 0.0145(13)
N10A 0.0424(14) 0.0413(16) 0.0458(15) 0.0108(13) 0.0065(12) 0.0167(13)
C11A 0.055(2) 0.050(2) 0.061(2) 0.0139(17) 0.0060(16) 0.0218(17)
C12A 0.070(2) 0.069(2) 0.092(3) 0.042(2) 0.016(2) 0.031(2)
C13A 0.098(3) 0.085(3) 0.124(3) 0.058(3) 0.022(3) 0.039(2)
C14A 0.174(5) 0.160(5) 0.271(6) 0.165(5) 0.109(5) 0.092(4)
C15A 0.0410(17) 0.0364(18) 0.0464(19) 0.0035(16) 0.0110(15) 0.0097(15)

loop_
_atom_type_symbol
_atom_type_description
_atom_type_scat_dispersion_real
_atom_type_scat_dispersion_imag
_atom_type_scat_source
C C 0.0033 0.0016 'International Tables Vol C Tables 4.2.6.8 and 6.1.1.4'
H H 0.0000 0.0000 'International Tables Vol C Tables 4.2.6.8 and 6.1.1.4'
N N 0.0061 0.0033 'International Tables Vol C Tables 4.2.6.8 and 6.1.1.4'
O O 0.0106 0.0060 'International Tables Vol C Tables 4.2.6.8 and 6.1.1.4'
F F 0.0171 0.0103 'International Tables Vol C Tables 4.2.6.8 and 6.1.1.4'
Cu Cu 0.3201 1.2651 'International Tables Vol C Tables 4.2.6.8 and 6.1.1.4'

loop_
_geom_angle_atom_site_label_1
_geom_angle_atom_site_label_2
_geom_angle_atom_site_label_3
_geom_angle
_geom_angle_site_symmetry_1
_geom_angle_site_symmetry_3
O2 Cu1 O4 175.13(7) . .
O2 Cu1 O1A 90.82(7) . .
O4 Cu1 O1A 84.93(7) . .
O2 Cu1 O1 92.95(7) . .
O4 Cu1 O1 90.61(7) . .
O1A Cu1 O1 165.71(7) . .
O2 Cu1 O3 93.66(7) . .
O4 Cu1 O3 89.67(7) . .
O1A Cu1 O3 103.68(7) . .
O1 Cu1 O3 89.83(7) . .
C2 O1 Cu1 123.22(18) . .
F3A C1 F1 70.9(8) . .
F3A C1 F2 125.3(10) . .
F1 C1 F2 107.7(11) . .
F3A C1 F2A 109.5(11) . .
F1 C1 F2A 125.1(10) . .
F2 C1 F2A 25.7(14) . .
F3A C1 F1A 102.5(9) . .
F1 C1 F1A 32.6(11) . .
F2 C1 F1A 83.2(10) . .
F2A C1 F1A 107.0(10) . .
F3A C1 F3 37.8(7) . .
F1 C1 F3 108.2(11) . .
F2 C1 F3 107.5(11) . .
F2A C1 F3 83.3(10) . .
F1A C1 F3 137.8(9) . .
F3A C1 C2 116.1(6) . .
F1 C1 C2 113.3(7) . .
F2 C1 C2 113.9(9) . .
F2A C1 C2 114.3(9) . .
F1A C1 C2 106.3(7) . .
F3 C1 C2 106.0(7) . .
F1A F1 C1 81.6(18) . .
F1A F1 F3A 133(2) . .
C1 F1 F3A 53.9(7) . .
F2A F2 C1 79(3) . .
F2A F2 F1A 126(4) . .
C1 F2 F1A 50.7(8) . .
F3A F3 C1 62.9(14) . .
F1 F1A C1 65.8(17) . .
F1 F1A F2 102(2) . .
C1 F1A F2 46.1(6) . .
F2 F2A C1 75(3) . .
F3 F3A C1 79.3(15) . .
F3 F3A F1 134(2) . .
C1 F3A F1 55.1(7) . .
O1 C2 C3 127.7(3) . .
O1 C2 C1 114.2(3) . .
C3 C2 C1 118.1(3) . .
C4 C3 C2 122.1(3) . .
C4 C3 H3A 119.0 . .
C2 C3 H3A 119.0 . .
O2 C4 C3 128.2(3) . .
O2 C4 C5 112.3(3) . .
C3 C4 C5 119.5(3) . .
F5A C5 F4 116.3(10) . .
F5A C5 F5 92.0(16) . .
F4 C5 F5 103.9(14) . .
F5A C5 F4A 108.1(16) . .
F4 C5 F4A 96.3(13) . .
F5 C5 F4A 16(3) . .
F5A C5 F6 14.6(14) . .
F4 C5 F6 106.5(10) . .
F5 C5 F6 105.4(16) . .
F4A C5 F6 121.5(16) . .
F5A C5 F6A 109.0(10) . .
F4 C5 F6A 13.0(18) . .
F5 C5 F6A 115.8(14) . .
F4A C5 F6A 109.2(14) . .
F6 C5 F6A 97.4(11) . .
F5A C5 C4 112.8(6) . .
F4 C5 C4 115.2(9) . .
F5 C5 C4 114.0(9) . .
F4A C5 C4 106.0(10) . .
F6 C5 C4 111.0(8) . .
F6A C5 C4 111.6(9) . .
C4 O2 Cu1 124.97(18) . .
C7 O3 Cu1 120.46(18) . .
F9 C6 F7A 122(2) . .
F9 C6 F7 108(2) . .
F7A C6 F7 19.4(12) . .
F9 C6 F8A 78.0(15) . .
F7A C6 F8A 114.7(11) . .
F7 C6 F8A 128.0(9) . .
F9 C6 F9A 20(3) . .
F7A C6 F9A 109.1(18) . .
F7 C6 F9A 92.0(16) . .
F8A C6 F9A 97.3(15) . .
F9 C6 F8 113.5(16) . .
F7A C6 F8 81.8(10) . .
F7 C6 F8 100.0(9) . .
F8A C6 F8 38.9(6) . .
F9A C6 F8 129.7(12) . .
F9 C6 C7 113.8(17) . .
F7A C6 C7 110.5(9) . .
F7 C6 C7 110.1(8) . .
F8A C6 C7 113.8(7) . .
F9A C6 C7 110.7(15) . .
F8 C6 C7 110.5(7) . .
F8A F8 C6 66.5(15) . .
F8A F8 F7A 107(2) . .
C6 F8 F7A 46.5(7) . .
F9A F9 C6 113(10) . .
F9A F9 F8A 162(10) . .
C6 F9 F8A 56.0(12) . .
C6 F7A F8 51.6(8) . .
F8 F8A C6 74.6(17) . .
F8 F8A F9 116(3) . .
C6 F8A F9 45.9(14) . .
F9 F9A C6 48(8) . .
O3 C7 C8 127.8(3) . .
O3 C7 C6 114.7(3) . .
C8 C7 C6 117.4(4) . .
C9 C8 C7 124.4(3) . .
C9 C8 H8A 117.8 . .
C7 C8 H8A 117.8 . .
O4 C9 C8 129.8(3) . .
O4 C9 C10 112.1(3) . .
C8 C9 C10 118.1(3) . .
O4 C9 F11A 138.8(5) . .
C8 C9 F11A 91.2(5) . .
C10 C9 F11A 27.3(5) . .
F11A C10 F12A 111.0(12) . .
F11A C10 F11 6.1(12) . .
F12A C10 F11 110.6(10) . .
F11A C10 F10 102.8(8) . .
F12A C10 F10 98.9(15) . .
F11 C10 F10 108.8(5) . .
F11A C10 F12 104.1(13) . .
F12A C10 F12 15(3) . .
F11 C10 F12 102.2(12) . .
F10 C10 F12 114.1(16) . .
F11A C10 C9 116.5(9) . .
F12A C10 C9 113.8(10) . .
F11 C10 C9 112.2(7) . .
F10 C10 C9 111.8(3) . .
F12 C10 C9 107.5(12) . .
C10 F11 F11A 24(4) . .
F12A F12 F11A 104(7) . .
F12A F12 C10 87(8) . .
F11A F12 C10 35.7(8) . .
C10 F11A F12 40.2(9) . .
C10 F11A F12A 36.9(8) . .
F12 F11A F12A 9.5(19) . .
C10 F11A F11 150(5) . .
F12 F11A F11 125(5) . .
F12A F11A F11 133(5) . .
C10 F11A C9 36.2(5) . .
F12 F11A C9 64.1(7) . .
F12A F11A C9 66.1(8) . .
F11 F11A C9 119(5) . .
F12 F12A F11A 66(7) . .
F12 F12A C10 77(7) . .
F11A F12A C10 32.0(7) . .
C9 O4 Cu1 124.86(17) . .
O6 Cu2 O6 180.000(2) 2_656 .
O6 Cu2 O5 87.47(7) 2_656 .
O6 Cu2 O5 92.53(7) . .
O6 Cu2 O5 92.53(7) 2_656 2_656
O6 Cu2 O5 87.47(7) . 2_656
O5 Cu2 O5 179.999(1) . 2_656
O6 Cu2 N9A 92.95(7) 2_656 2_656
O6 Cu2 N9A 87.05(7) . 2_656
O5 Cu2 N9A 88.36(7) . 2_656
O5 Cu2 N9A 91.64(7) 2_656 2_656
O6 Cu2 N9A 87.05(7) 2_656 .
O6 Cu2 N9A 92.95(7) . .
O5 Cu2 N9A 91.64(7) . .
O5 Cu2 N9A 88.36(7) 2_656 .
N9A Cu2 N9A 180.0 2_656 .
C12 O5 Cu2 124.18(17) . .
F13A C11 F15A 100.7(17) . .
F13A C11 F13 93.3(17) . .
F15A C11 F13 121.2(13) . .
F13A C11 F14A 108.9(16) . .
F15A C11 F14A 111.0(12) . .
F13 C11 F14A 16.6(16) . .
F13A C11 F14 114.9(13) . .
F15A C11 F14 20.0(16) . .
F13 C11 F14 104.6(13) . .
F14A C11 F14 92.4(13) . .
F13A C11 F15 10(2) . .
F15A C11 F15 96.3(12) . .
F13 C11 F15 103.4(12) . .
F14A C11 F15 119.1(13) . .
F14 C11 F15 112.8(13) . .
F13A C11 C12 112.7(13) . .
F15A C11 C12 111.6(10) . .
F13 C11 C12 114.6(9) . .
F14A C11 C12 111.5(9) . .
F14 C11 C12 114.6(9) . .
F15 C11 C12 106.3(10) . .
C11 F13 F13A 39.4(10) . .
C11 F13A F13 47.3(10) . .
O5 C12 C13 128.1(3) . .
O5 C12 C11 113.9(3) . .
C13 C12 C11 117.9(3) . .
C14 C13 C12 121.7(3) . .
C14 C13 H13A 119.2 . .
C12 C13 H13A 119.2 . .
O6 C14 C13 129.1(3) . .
O6 C14 C15 112.5(3) . .
C13 C14 C15 118.4(3) . .
F18 C15 F16 107.0(3) . .
F18 C15 F17 107.1(3) . .
F16 C15 F17 105.6(3) . .
F18 C15 C14 114.9(3) . .
F16 C15 C14 110.9(3) . .
F17 C15 C14 110.8(3) . .
C14 O6 Cu2 124.24(17) . .
N2A O1A Cu1 123.48(13) . .
O1A N2A C7A 117.0(2) . .
O1A N2A C3A 118.14(19) . .
C7A N2A C3A 124.8(2) . .
N2A C3A C4A 109.2(2) . .
N2A C3A C6A 107.5(2) . .
C4A C3A C6A 112.7(3) . .
N2A C3A C5A 108.5(2) . .
C4A C3A C5A 109.1(2) . .
C6A C3A C5A 109.8(2) . .
C3A C4A H4AA 109.5 . .
C3A C4A H4AB 109.5 . .
H4AA C4A H4AB 109.5 . .
C3A C4A H4AC 109.5 . .
H4AA C4A H4AC 109.5 . .
H4AB C4A H4AC 109.5 . .
C3A C5A H5AA 109.5 . .
C3A C5A H5AB 109.5 . .
H5AA C5A H5AB 109.5 . .
C3A C5A H5AC 109.5 . .
H5AA C5A H5AC 109.5 . .
H5AB C5A H5AC 109.5 . .
C3A C6A H6AA 109.5 . .
C3A C6A H6AB 109.5 . .
H6AA C6A H6AB 109.5 . .
C3A C6A H6AC 109.5 . .
H6AA C6A H6AC 109.5 . .
H6AB C6A H6AC 109.5 . .
C15A C7A N2A 123.8(2) . .
C15A C7A C8A 104.8(2) . .
N2A C7A C8A 131.4(3) . .
N9A C8A C7A 110.9(2) . .
N9A C8A H8AA 124.5 . .
C7A C8A H8AA 124.5 . .
C8A N9A N10A 105.1(2) . .
C8A N9A Cu2 122.89(18) . .
N10A N9A Cu2 131.94(16) . .
C15A N10A N9A 111.9(2) . .
C15A N10A C11A 127.9(2) . .
N9A N10A C11A 120.2(2) . .
N10A C11A C12A 112.9(2) . .
N10A C11A H11A 109.0 . .
C12A C11A H11A 109.0 . .
N10A C11A H11B 109.0 . .
C12A C11A H11B 109.0 . .
H11A C11A H11B 107.8 . .
C11A C12A C13A 112.3(2) . .
C11A C12A H12A 109.1 . .
C13A C12A H12A 109.1 . .
C11A C12A H12B 109.1 . .
C13A C12A H12B 109.1 . .
H12A C12A H12B 107.9 . .
C14A C13A C12A 113.7(3) . .
C14A C13A H13B 108.8 . .
C12A C13A H13B 108.8 . .
C14A C13A H13C 108.8 . .
C12A C13A H13C 108.8 . .
H13B C13A H13C 107.7 . .
C13A C14A H14A 109.5 . .
C13A C14A H14B 109.5 . .
H14A C14A H14B 109.5 . .
C13A C14A H14C 109.5 . .
H14A C14A H14C 109.5 . .
H14B C14A H14C 109.5 . .
N10A C15A C7A 107.3(2) . .
N10A C15A H15A 126.4 . .
C7A C15A H15A 126.4 . .

loop_
_geom_bond_atom_site_label_1
_geom_bond_atom_site_label_2
_geom_bond_distance
_geom_bond_site_symmetry_2
Cu1 O2 1.9004(16) .
Cu1 O4 1.9268(16) .
Cu1 O1A 1.9332(16) .
Cu1 O1 1.9795(17) .
Cu1 O3 2.2184(18) .
O1 C2 1.256(3) .
C1 F3A 1.235(11) .
C1 F1 1.253(12) .
C1 F2 1.266(16) .
C1 F2A 1.287(18) .
C1 F1A 1.359(14) .
C1 F3 1.363(14) .
C1 C2 1.531(4) .
F1 F1A 0.74(3) .
F1 F3A 1.444(18) .
F2 F2A 0.57(3) .
F2 F1A 1.74(2) .
F3 F3A 0.849(15) .
C2 C3 1.389(3) .
C3 C4 1.376(3) .
C3 H3A 0.9400 .
C4 O2 1.261(3) .
C4 C5 1.523(4) .
C5 F5A 1.265(12) .
C5 F4 1.323(15) .
C5 F5 1.31(2) .
C5 F4A 1.33(2) .
C5 F6 1.337(14) .
C5 F6A 1.311(14) .
O3 C7 1.232(3) .
C6 F9 1.13(4) .
C6 F7A 1.273(16) .
C6 F7 1.299(14) .
C6 F8A 1.308(14) .
C6 F9A 1.42(4) .
C6 F8 1.376(15) .
C6 C7 1.540(4) .
F8 F8A 0.896(14) .
F8 F7A 1.74(2) .
F9 F9A 0.53(4) .
F9 F8A 1.54(3) .
C7 C8 1.398(3) .
C8 C9 1.368(3) .
C8 H8A 0.9400 .
C9 O4 1.268(3) .
C9 C10 1.518(4) .
C9 F11A 2.300(14) .
C10 F11A 1.178(17) .
C10 F12A 1.33(2) .
C10 F11 1.453(15) .
C10 F10 1.325(4) .
C10 F12 1.30(2) .
F11 F11A 0.31(3) .
F12 F12A 0.35(7) .
F12 F11A 1.96(3) .
F11A F12A 2.07(3) .
Cu2 O6 1.9412(16) 2_656
Cu2 O6 1.9413(16) .
Cu2 O5 1.9630(16) .
Cu2 O5 1.9630(16) 2_656
Cu2 N9A 2.467(2) 2_656
Cu2 N9A 2.467(2) .
O5 C12 1.246(3) .
C11 F13A 1.110(17) .
C11 F15A 1.263(17) .
C11 F13 1.28(2) .
C11 F14A 1.300(19) .
C11 F14 1.365(17) .
C11 F15 1.469(14) .
C11 C12 1.537(4) .
F13 F13A 1.74(2) .
C12 C13 1.387(3) .
C13 C14 1.374(3) .
C13 H13A 0.9400 .
C14 O6 1.249(3) .
C14 C15 1.527(4) .
C15 F18 1.308(3) .
C15 F16 1.321(3) .
C15 F17 1.324(3) .
O1A N2A 1.296(2) .
N2A C7A 1.397(3) .
N2A C3A 1.506(3) .
C3A C4A 1.512(3) .
C3A C6A 1.514(3) .
C3A C5A 1.519(3) .
C4A H4AA 0.9700 .
C4A H4AB 0.9700 .
C4A H4AC 0.9700 .
C5A H5AA 0.9700 .
C5A H5AB 0.9700 .
C5A H5AC 0.9700 .
C6A H6AA 0.9700 .
C6A H6AB 0.9700 .
C6A H6AC 0.9700 .
C7A C15A 1.371(3) .
C7A C8A 1.402(3) .
C8A N9A 1.323(3) .
C8A H8AA 0.9400 .
N9A N10A 1.354(2) .
N10A C15A 1.333(3) .
N10A C11A 1.464(3) .
C11A C12A 1.489(3) .
C11A H11A 0.9800 .
C11A H11B 0.9800 .
C12A C13A 1.516(3) .
C12A H12A 0.9800 .
C12A H12B 0.9800 .
C13A C14A 1.474(4) .
C13A H13B 0.9800 .
C13A H13C 0.9800 .
C14A H14A 0.9700 .
C14A H14B 0.9700 .
C14A H14C 0.9700 .
C15A H15A 0.9400 .
